data_8104675
loop_
_publ_author_name
'Setshedi, Itumeleng B.'
'Smith, Mark G.'

_publ_section_title
;
 The crystal structure of the co-crystal: 2-hydroxybenzoic acid --
 N&#x2032;-(butan-2-ylidene)pyridine-4-carbohydrazide,
 C10H13N3O&#x00B7;C7H6O3
;
_journal_issue 5
_journal_name_full 'Zeitschrift f\"ur Kristallographie - New Crystal Structures'
_journal_page_first 1093
_journal_page_last 1095
_journal_paper_doi 10.1515/ncrs-2021-0232
_journal_volume 236
_journal_year 2021
_chemical_formula_moiety 'C10 H13 N3 O, C7 H6 O3'
_chemical_formula_sum 'C17 H19 N3 O4'
_chemical_formula_weight 329.35
_chemical_name_systematic
;
2-hydroxybenzoic acid <i>N</i>'-(butan-2-ylidene)pyridine-4-carbohydrazide
;
_space_group_IT_number 14
_space_group_name_Hall '-P 2yn'
_space_group_name_H-M_alt 'P 1 21/n 1'
_symmetry_cell_setting monoclinic
_symmetry_Int_Tables_number 14
_symmetry_space_group_name_Hall '-P 2yn'
_symmetry_space_group_name_H-M 'P 1 21/n 1'
_atom_sites_solution_hydrogens geom
_atom_sites_solution_primary 'dual - dual-space method e.g. SHELXD'
_atom_sites_solution_secondary 'dual - dual-space method e.g. SHELXD'
_cell_angle_alpha 90
_cell_angle_beta 112.013(3)
_cell_angle_gamma 90
_cell_formula_units_Z 4
_cell_length_a 7.4038(9)
_cell_length_b 30.448(3)
_cell_length_c 7.6744(8)
_cell_measurement_reflns_used 9796
_cell_measurement_temperature 173(2)
_cell_measurement_theta_max 28.27
_cell_measurement_theta_min 2.68
_cell_measurement_wavelength 0.71073
_cell_volume 1603.9(3)
_computing_cell_refinement 'SAINT-Plus (Bruker, 2016)'
_computing_data_collection 'APEX3 (Bruker, 2016)'
_computing_data_reduction 'SAINT-Plus and XPREP (Bruker 2016)'
_computing_molecular_graphics 'Ortep for Windows (Farrugia, 2012) and Mercury (Macrae et al., 2006)'
_computing_publication_material 'WinGX publication routines (Farrugia, 2012)'
_computing_structure_refinement 'SHELXL-2014/7 (Sheldrick, 2014)'
_computing_structure_solution 'SHELXT-2014 (Sheldrick, 2014)'
_diffrn_ambient_temperature 173(2)
_diffrn_measured_fraction_theta_full 0.999
_diffrn_measured_fraction_theta_max 0.999
_diffrn_measurement_device_type 'Bruker D8 Venture Photon CCD area detector'
_diffrn_measurement_method '\w scans'
_diffrn_radiation_monochromator graphite
_diffrn_radiation_probe x-ray
_diffrn_radiation_type MoK\a
_diffrn_radiation_wavelength 0.71073
_diffrn_reflns_av_R_equivalents 0.0336
_diffrn_reflns_av_unetI/netI 0.0122
_diffrn_reflns_Laue_measured_fraction_full 0.999
_diffrn_reflns_Laue_measured_fraction_max 0.999
_diffrn_reflns_limit_h_max 9
_diffrn_reflns_limit_h_min -9
_diffrn_reflns_limit_k_max 40
_diffrn_reflns_limit_k_min -40
_diffrn_reflns_limit_l_max 10
_diffrn_reflns_limit_l_min -10
_diffrn_reflns_number 77005
_diffrn_reflns_point_group_measured_fraction_full 0.999
_diffrn_reflns_point_group_measured_fraction_max 0.999
_diffrn_reflns_theta_full 25.242
_diffrn_reflns_theta_max 28
_diffrn_reflns_theta_min 2.676
_diffrn_standards_interval_count .
_diffrn_standards_interval_time .
_diffrn_standards_number 0
_exptl_absorpt_coefficient_mu 0.099
_exptl_absorpt_correction_T_max 0.7457
_exptl_absorpt_correction_T_min 0.7213
_exptl_absorpt_correction_type multi-scan
_exptl_absorpt_process_details 'SADABS (Sheldrick, 1996)'
_exptl_crystal_colour colourless
_exptl_crystal_density_diffrn 1.368
_exptl_crystal_density_method 'not measured'
_exptl_crystal_description block
_exptl_crystal_F_000 700
_exptl_crystal_size_max 0.425
_exptl_crystal_size_mid 0.34
_exptl_crystal_size_min 0.306
_refine_diff_density_max 0.554
_refine_diff_density_min -0.388
_refine_diff_density_rms 0.05
_refine_ls_extinction_method none
_refine_ls_goodness_of_fit_ref 1.098
_refine_ls_hydrogen_treatment constr
_refine_ls_matrix_type full
_refine_ls_number_constraints 0
_refine_ls_number_parameters 217
_refine_ls_number_reflns 3868
_refine_ls_number_restraints 0
_refine_ls_restrained_S_all 1.098
_refine_ls_R_factor_all 0.0549
_refine_ls_R_factor_gt 0.0492
_refine_ls_shift/su_max 0
_refine_ls_shift/su_mean 0
_refine_ls_structure_factor_coef Fsqd
_refine_ls_weighting_details 'w=1/[\s^2^(Fo^2^)+(0.0643P)^2^+0.9121P] where P=(Fo^2^+2Fc^2^)/3'
_refine_ls_weighting_scheme calc
_refine_ls_wR_factor_gt 0.1344
_refine_ls_wR_factor_ref 0.1384
_reflns_d_resolution_high 0.7569
_reflns_Friedel_coverage 0
_reflns_number_gt 3459
_reflns_number_total 3868
_reflns_threshold_expression 'I > 2\s(I)'
_cod_data_source_file suppl_j_ncrs-2021-0232_suppl.cif
_cod_data_source_block shelx
_cod_original_sg_symbol_H-M 'P 21/n'
_cod_database_code 8104675
_shelx_title ' shelxt_a.res in P2(1)/n'
_shelx_f_calc_maximum 158.06
_shelx_estimated_absorpt_t_min 0.959
_shelx_estimated_absorpt_t_max 0.97
_shelx_shelxl_version_number 2014/7

loop_
_symmetry_equiv_pos_as_xyz
'x, y, z'
'-x+1/2, y+1/2, -z+1/2'
'-x, -y, -z'
'x-1/2, -y-1/2, z-1/2'

loop_
_atom_site_label
_atom_site_type_symbol
_atom_site_fract_x
_atom_site_fract_y
_atom_site_fract_z
_atom_site_U_iso_or_equiv
_atom_site_adp_type
_atom_site_occupancy
_atom_site_site_symmetry_order
_atom_site_calc_flag
_atom_site_refinement_flags_posn
_atom_site_refinement_flags_adp
_atom_site_refinement_flags_occupancy
_atom_site_disorder_assembly
_atom_site_disorder_group
C1 C 0.47422(19) 0.69710(4) 0.79314(18) 0.0183(3) Uani 1 1 d . . . . .
C2 C 0.4466(2) 0.71769(5) 0.6233(2) 0.0232(3) Uani 1 1 d . . . . .
H2 H 0.4381 0.7488 0.6132 0.028 Uiso 1 1 calc R U . . .
C3 C 0.4316(2) 0.69213(5) 0.4685(2) 0.0262(3) Uani 1 1 d . . . . .
H3 H 0.4147 0.7064 0.3534 0.031 Uiso 1 1 calc R U . . .
C4 C 0.4657(2) 0.62846(5) 0.6387(2) 0.0267(3) Uani 1 1 d . . . . .
H4 H 0.4704 0.5973 0.644 0.032 Uiso 1 1 calc R U . . .
C5 C 0.4857(2) 0.65154(5) 0.8007(2) 0.0228(3) Uani 1 1 d . . . . .
H5 H 0.5069 0.6364 0.915 0.027 Uiso 1 1 calc R U . . .
C6 C 0.5103(2) 0.72181(4) 0.97278(18) 0.0188(3) Uani 1 1 d . . . . .
C7 C 0.4555(2) 0.82709(5) 1.1042(2) 0.0218(3) Uani 1 1 d . . . . .
C8 C 0.4302(3) 0.85230(5) 0.9284(2) 0.0322(4) Uani 1 1 d . . . . .
H8A H 0.4336 0.8839 0.9544 0.048 Uiso 1 1 calc R U . . .
H8B H 0.5358 0.8448 0.886 0.048 Uiso 1 1 calc R U . . .
H8C H 0.3048 0.8447 0.8302 0.048 Uiso 1 1 calc R U . . .
C9 C 0.4893(2) 0.85415(5) 1.2773(2) 0.0267(3) Uani 1 1 d . . . . .
H9A H 0.3772 0.8743 1.2516 0.032 Uiso 1 1 calc R U . . .
H9B H 0.6064 0.8725 1.3007 0.032 Uiso 1 1 calc R U . . .
C10 C 0.5164(3) 0.82882(6) 1.4547(2) 0.0327(4) Uani 1 1 d . . . . .
H10A H 0.5372 0.8494 1.5586 0.049 Uiso 1 1 calc R U . . .
H10B H 0.3998 0.8112 1.4357 0.049 Uiso 1 1 calc R U . . .
H10C H 0.6297 0.8094 1.4849 0.049 Uiso 1 1 calc R U . . .
C11 C 0.2919(2) 0.52453(5) 0.0505(2) 0.0222(3) Uani 1 1 d . . . . .
C12 C 0.2453(2) 0.48062(5) 0.0713(2) 0.0272(3) Uani 1 1 d . . . . .
C13 C 0.1844(2) 0.45300(5) -0.0850(3) 0.0344(4) Uani 1 1 d . . . . .
H13 H 0.1503 0.4234 -0.0727 0.041 Uiso 1 1 calc R U . . .
C14 C 0.1737(3) 0.46848(6) -0.2571(2) 0.0362(4) Uani 1 1 d . . . . .
H14 H 0.1321 0.4493 -0.3625 0.043 Uiso 1 1 calc R U . . .
C15 C 0.2225(2) 0.51151(5) -0.2795(2) 0.0313(3) Uani 1 1 d . . . . .
H15 H 0.2161 0.5218 -0.3986 0.038 Uiso 1 1 calc R U . . .
C16 C 0.2807(2) 0.53909(5) -0.1255(2) 0.0250(3) Uani 1 1 d . . . . .
H16 H 0.3138 0.5687 -0.1398 0.03 Uiso 1 1 calc R U . . .
C17 C 0.3518(2) 0.55441(5) 0.2134(2) 0.0248(3) Uani 1 1 d . . . . .
N1 N 0.42658(18) 0.76138(4) 0.95584(16) 0.0222(3) Uani 1 1 d . . . . .
H1A H 0.3544 0.7721 0.8451 0.027 Uiso 1 1 calc R U . . .
N2 N 0.43990(19) 0.64817(4) 0.47484(18) 0.0267(3) Uani 1 1 d . . . . .
N3 N 0.45845(18) 0.78518(4) 1.12194(17) 0.0226(3) Uani 1 1 d . . . . .
O1 O 0.61992(16) 0.70594(3) 1.12281(14) 0.0255(2) Uani 1 1 d . . . . .
O2 O 0.38141(18) 0.59551(3) 0.17611(15) 0.0307(3) Uani 1 1 d . . . . .
H2A H 0.415 0.6104 0.2753 0.046 Uiso 1 1 calc R U . . .
O3 O 0.3705(2) 0.54221(4) 0.37140(16) 0.0391(3) Uani 1 1 d . . . . .
O4 O 0.2580(2) 0.46347(4) 0.23750(18) 0.0404(3) Uani 1 1 d . . . . .
H4A H 0.2961 0.4829 0.321 0.061 Uiso 1 1 calc R U . . .

loop_
_atom_site_aniso_label
_atom_site_aniso_U_11
_atom_site_aniso_U_22
_atom_site_aniso_U_33
_atom_site_aniso_U_23
_atom_site_aniso_U_13
_atom_site_aniso_U_12
O1 0.0304(6) 0.0211(5) 0.0178(5) -0.0008(4) 0.0009(4) 0.0023(4)
O2 0.0489(7) 0.0204(5) 0.0234(5) -0.0057(4) 0.0143(5) -0.0006(5)
O3 0.0639(9) 0.0312(6) 0.0243(6) -0.0009(5) 0.0187(6) 0.0013(6)
O4 0.0585(8) 0.0274(6) 0.0369(7) 0.0057(5) 0.0199(6) -0.0030(6)
N1 0.0271(6) 0.0185(6) 0.0163(5) -0.0025(4) 0.0028(5) 0.0025(4)
N3 0.0259(6) 0.0201(6) 0.0197(6) -0.0050(4) 0.0062(5) 0.0011(4)
N2 0.0312(7) 0.0263(6) 0.0230(6) -0.0055(5) 0.0107(5) 0.0003(5)
C6 0.0199(6) 0.0170(6) 0.0177(6) -0.0015(5) 0.0050(5) -0.0029(5)
C1 0.0175(6) 0.0187(6) 0.0168(6) -0.0023(5) 0.0041(5) -0.0006(5)
C7 0.0191(6) 0.0206(6) 0.0238(7) -0.0037(5) 0.0060(5) -0.0006(5)
C11 0.0220(6) 0.0202(6) 0.0234(7) -0.0019(5) 0.0074(5) 0.0028(5)
C5 0.0267(7) 0.0193(6) 0.0204(7) 0.0003(5) 0.0063(5) 0.0003(5)
C4 0.0329(8) 0.0187(6) 0.0272(7) -0.0036(5) 0.0098(6) 0.0004(6)
C16 0.0278(7) 0.0218(7) 0.0248(7) -0.0019(5) 0.0093(6) 0.0020(5)
C9 0.0286(7) 0.0221(7) 0.0308(8) -0.0085(6) 0.0129(6) -0.0030(6)
C17 0.0284(7) 0.0234(7) 0.0225(7) -0.0010(5) 0.0095(6) 0.0044(6)
C2 0.0292(7) 0.0189(6) 0.0216(7) 0.0002(5) 0.0097(6) 0.0008(5)
C12 0.0259(7) 0.0235(7) 0.0307(8) 0.0025(6) 0.0091(6) 0.0013(6)
C3 0.0325(8) 0.0268(7) 0.0205(7) -0.0002(5) 0.0115(6) -0.0003(6)
C15 0.0349(8) 0.0332(8) 0.0228(7) -0.0044(6) 0.0072(6) 0.0029(7)
C8 0.0431(9) 0.0225(7) 0.0283(8) -0.0002(6) 0.0105(7) -0.0040(6)
C14 0.0366(9) 0.0308(8) 0.0324(8) -0.0129(7) 0.0028(7) -0.0010(7)
C10 0.0367(9) 0.0351(8) 0.0274(8) -0.0069(6) 0.0131(7) -0.0016(7)
C13 0.0337(8) 0.0212(7) 0.0426(9) -0.0047(6) 0.0076(7) -0.0038(6)

loop_
_atom_type_symbol
_atom_type_description
_atom_type_scat_dispersion_real
_atom_type_scat_dispersion_imag
_atom_type_scat_source
C C 0.0033 0.0016 'International Tables Vol C Tables 4.2.6.8 and 6.1.1.4'
H H 0 0 'International Tables Vol C Tables 4.2.6.8 and 6.1.1.4'
N N 0.0061 0.0033 'International Tables Vol C Tables 4.2.6.8 and 6.1.1.4'
O O 0.0106 0.006 'International Tables Vol C Tables 4.2.6.8 and 6.1.1.4'

loop_
_exptl_crystal_face_index_h
_exptl_crystal_face_index_k
_exptl_crystal_face_index_l
_exptl_crystal_face_perp_dist
1 -1 0 0.037
-1 0 -2 0.156
-1 3 1 0.133
0 1 0 0.163
0 -1 0 0.12
0 0 -1 0.166
-1 -3 0 0.164
1 0 -2 0.14
-1 -2 1 0.217

loop_
_geom_angle_atom_site_label_1
_geom_angle_atom_site_label_2
_geom_angle_atom_site_label_3
_geom_angle
_geom_angle_site_symmetry_1
_geom_angle_site_symmetry_3
C17 O2 H2A 109.5 . .
C12 O4 H4A 109.5 . .
C6 N1 N3 117.46(11) . .
C6 N1 H1A 121.3 . .
N3 N1 H1A 121.3 . .
C7 N3 N1 115.20(12) . .
C3 N2 C4 118.00(13) . .
O1 C6 N1 124.23(12) . .
O1 C6 C1 119.28(12) . .
N1 C6 C1 116.39(12) . .
C5 C1 C2 118.30(12) . .
C5 C1 C6 118.30(12) . .
C2 C1 C6 123.16(12) . .
N3 C7 C8 126.53(13) . .
N3 C7 C9 117.47(13) . .
C8 C7 C9 115.95(13) . .
C16 C11 C12 119.03(13) . .
C16 C11 C17 121.00(13) . .
C12 C11 C17 119.97(13) . .
C4 C5 C1 118.96(13) . .
C4 C5 H5 120.5 . .
C1 C5 H5 120.5 . .
N2 C4 C5 122.93(13) . .
N2 C4 H4 118.5 . .
C5 C4 H4 118.5 . .
C15 C16 C11 121.47(14) . .
C15 C16 H16 119.3 . .
C11 C16 H16 119.3 . .
C7 C9 C10 116.01(13) . .
C7 C9 H9A 108.3 . .
C10 C9 H9A 108.3 . .
C7 C9 H9B 108.3 . .
C10 C9 H9B 108.3 . .
H9A C9 H9B 107.4 . .
O3 C17 O2 122.37(14) . .
O3 C17 C11 122.58(14) . .
O2 C17 C11 115.04(12) . .
C3 C2 C1 119.04(13) . .
C3 C2 H2 120.5 . .
C1 C2 H2 120.5 . .
O4 C12 C13 117.76(14) . .
O4 C12 C11 122.91(14) . .
C13 C12 C11 119.33(15) . .
N2 C3 C2 122.75(14) . .
N2 C3 H3 118.6 . .
C2 C3 H3 118.6 . .
C16 C15 C14 118.73(15) . .
C16 C15 H15 120.6 . .
C14 C15 H15 120.6 . .
C7 C8 H8A 109.5 . .
C7 C8 H8B 109.5 . .
H8A C8 H8B 109.5 . .
C7 C8 H8C 109.5 . .
H8A C8 H8C 109.5 . .
H8B C8 H8C 109.5 . .
C13 C14 C15 121.23(15) . .
C13 C14 H14 119.4 . .
C15 C14 H14 119.4 . .
C9 C10 H10A 109.5 . .
C9 C10 H10B 109.5 . .
H10A C10 H10B 109.5 . .
C9 C10 H10C 109.5 . .
H10A C10 H10C 109.5 . .
H10B C10 H10C 109.5 . .
C14 C13 C12 120.20(15) . .
C14 C13 H13 119.9 . .
C12 C13 H13 119.9 . .

loop_
_geom_bond_atom_site_label_1
_geom_bond_atom_site_label_2
_geom_bond_distance
_geom_bond_site_symmetry_2
O1 C6 1.2318(17) .
O2 C17 1.3198(18) .
O2 H2A 0.84 .
O3 C17 1.2259(19) .
O4 C12 1.348(2) .
O4 H4A 0.84 .
N1 C6 1.3389(18) .
N1 N3 1.4071(16) .
N1 H1A 0.88 .
N3 C7 1.2828(19) .
N2 C3 1.340(2) .
N2 C4 1.341(2) .
C6 C1 1.5039(18) .
C1 C5 1.3898(19) .
C1 C2 1.3909(19) .
C7 C8 1.502(2) .
C7 C9 1.5025(19) .
C11 C16 1.394(2) .
C11 C12 1.405(2) .
C11 C17 1.4738(19) .
C5 C4 1.387(2) .
C5 H5 0.95 .
C4 H4 0.95 .
C16 C15 1.381(2) .
C16 H16 0.95 .
C9 C10 1.511(2) .
C9 H9A 0.99 .
C9 H9B 0.99 .
C2 C3 1.389(2) .
C2 H2 0.95 .
C12 C13 1.394(2) .
C3 H3 0.95 .
C15 C14 1.387(2) .
C15 H15 0.95 .
C8 H8A 0.98 .
C8 H8B 0.98 .
C8 H8C 0.98 .
C14 C13 1.377(3) .
C14 H14 0.95 .
C10 H10A 0.98 .
C10 H10B 0.98 .
C10 H10C 0.98 .
C13 H13 0.95 .

loop_
_geom_hbond_atom_site_label_D
_geom_hbond_atom_site_label_H
_geom_hbond_atom_site_label_A
_geom_hbond_distance_DH
_geom_hbond_distance_HA
_geom_hbond_distance_DA
_geom_hbond_angle_DHA
_geom_hbond_site_symmetry_A
O2 H2A N2 0.84 1.87 2.6964(16) 168.6 .
O4 H4A O3 0.84 1.88 2.6181(18) 145.1 .
N1 H1A O1 0.88 2.04 2.8856(15) 161.6 4_575
C4 H4 O3 0.95 2.56 3.2430(19) 128.6 .
C4 H4 O4 0.95 2.63 3.386(2) 136.8 3_666
C8 H8C O1 0.98 2.27 3.1440(19) 148.1 4_575

loop_
_geom_torsion_atom_site_label_1
_geom_torsion_atom_site_label_2
_geom_torsion_atom_site_label_3
_geom_torsion_atom_site_label_4
_geom_torsion
_geom_torsion_site_symmetry_1
_geom_torsion_site_symmetry_2
_geom_torsion_site_symmetry_3
_geom_torsion_site_symmetry_4
C6 N1 N3 C7 150.40(13) . . . .
N3 N1 C6 O1 -3.5(2) . . . .
N3 N1 C6 C1 -179.90(11) . . . .
O1 C6 C1 C5 29.13(19) . . . .
N1 C6 C1 C5 -154.26(13) . . . .
O1 C6 C1 C2 -145.16(14) . . . .
N1 C6 C1 C2 31.45(19) . . . .
N1 N3 C7 C8 -2.7(2) . . . .
N1 N3 C7 C9 -179.84(12) . . . .
C2 C1 C5 C4 -1.2(2) . . . .
C6 C1 C5 C4 -175.74(13) . . . .
C3 N2 C4 C5 -0.6(2) . . . .
C1 C5 C4 N2 1.5(2) . . . .
C12 C11 C16 C15 0.8(2) . . . .
C17 C11 C16 C15 -179.25(14) . . . .
N3 C7 C9 C10 -2.1(2) . . . .
C8 C7 C9 C10 -179.52(14) . . . .
C16 C11 C17 O3 -177.07(15) . . . .
C12 C11 C17 O3 2.8(2) . . . .
C16 C11 C17 O2 3.8(2) . . . .
C12 C11 C17 O2 -176.26(14) . . . .
C5 C1 C2 C3 0.0(2) . . . .
C6 C1 C2 C3 174.28(13) . . . .
C16 C11 C12 O4 177.88(14) . . . .
C17 C11 C12 O4 -2.0(2) . . . .
C16 C11 C12 C13 -1.6(2) . . . .
C17 C11 C12 C13 178.52(14) . . . .
C4 N2 C3 C2 -0.6(2) . . . .
C1 C2 C3 N2 1.0(2) . . . .
C11 C16 C15 C14 0.3(2) . . . .
C16 C15 C14 C13 -0.7(3) . . . .
C15 C14 C13 C12 0.0(3) . . . .
O4 C12 C13 C14 -178.29(16) . . . .
C11 C12 C13 C14 1.2(2) . . . .
